data_7701561
loop_
_publ_author_name
'Gharib, Maniya'
'Esrafili, Leili'
'Morsali, Ali'
'Retailleau, Pascal'

_publ_section_title
;
 Solvent-assisted ligand exchange (SALE) for the enhancement of epoxide
 ring-opening reaction catalysis based on three amide-functionalized
 metal-organic frameworks.
;
_journal_issue 24
_journal_name_full 'Dalton transactions (Cambridge, England : 2003)'
_journal_page_first 8803
_journal_page_last 8814
_journal_paper_doi 10.1039/c9dt00941h
_journal_volume 48
_journal_year 2019
_chemical_formula_sum 'C58 H58 Co2 N8 O16'
_chemical_formula_weight 1240.98
_space_group_crystal_system monoclinic
_space_group_IT_number 14
_space_group_name_Hall '-P 2yn'
_space_group_name_H-M_alt 'P 1 21/n 1'
_atom_sites_solution_hydrogens mixed
_audit_creation_method SHELXL-2018/3
_audit_update_record
;
2019-04-18 deposited with the CCDC.	2019-04-24 downloaded from the CCDC.
;
_cell_angle_alpha 90
_cell_angle_beta 90.051(2)
_cell_angle_gamma 90
_cell_formula_units_Z 4
_cell_length_a 15.2997(12)
_cell_length_b 16.1519(13)
_cell_length_c 25.122(2)
_cell_measurement_reflns_used 9995
_cell_measurement_temperature 193(2)
_cell_measurement_theta_max 55.5
_cell_measurement_theta_min 2.6
_cell_volume 6208.1(9)
_computing_structure_refinement 'SHELXL-2018/3 (Sheldrick, 2018)'
_diffrn_ambient_temperature 193(2)
_diffrn_measured_fraction_theta_full 0.998
_diffrn_measured_fraction_theta_max 0.998
_diffrn_measurement_device_type 'Bruker APEX-II CCD'
_diffrn_radiation_type MoK\a
_diffrn_radiation_wavelength 0.71073
_diffrn_reflns_av_R_equivalents 0.0642
_diffrn_reflns_av_unetI/netI 0.0323
_diffrn_reflns_Laue_measured_fraction_full 0.998
_diffrn_reflns_Laue_measured_fraction_max 0.998
_diffrn_reflns_limit_h_max 18
_diffrn_reflns_limit_h_min -18
_diffrn_reflns_limit_k_max 19
_diffrn_reflns_limit_k_min -19
_diffrn_reflns_limit_l_max 29
_diffrn_reflns_limit_l_min -29
_diffrn_reflns_number 116292
_diffrn_reflns_point_group_measured_fraction_full 0.998
_diffrn_reflns_point_group_measured_fraction_max 0.998
_diffrn_reflns_theta_full 24.999
_diffrn_reflns_theta_max 24.999
_diffrn_reflns_theta_min 2.097
_exptl_absorpt_coefficient_mu 0.606
_exptl_crystal_colour pink
_exptl_crystal_density_diffrn 1.328
_exptl_crystal_description Prism
_exptl_crystal_F_000 2576
_exptl_crystal_size_max 0.180
_exptl_crystal_size_mid 0.150
_exptl_crystal_size_min 0.120
_refine_ls_extinction_method none
_refine_ls_goodness_of_fit_ref 1.070
_refine_ls_hydrogen_treatment mixed
_refine_ls_matrix_type full
_refine_ls_number_parameters 807
_refine_ls_number_reflns 10910
_refine_ls_number_restraints 710
_refine_ls_restrained_S_all 1.101
_refine_ls_R_factor_all 0.0636
_refine_ls_R_factor_gt 0.0515
_refine_ls_shift/su_max 0.001
_refine_ls_shift/su_mean 0.000
_refine_ls_structure_factor_coef Fsqd
_refine_ls_weighting_details 'w=1/[\s^2^(Fo^2^)+(0.0760P)^2^+7.0034P] where P=(Fo^2^+2Fc^2^)/3'
_refine_ls_weighting_scheme calc
_refine_ls_wR_factor_gt 0.1354
_refine_ls_wR_factor_ref 0.1439
_reflns_Friedel_coverage 0.000
_reflns_number_gt 9405
_reflns_number_total 10910
_reflns_threshold_expression 'I > 2\s(I)'
_cod_data_source_file c9dt00941h2.cif
_cod_data_source_block TMU-50
_cod_original_cell_volume 6208.0(9)
_cod_original_sg_symbol_H-M 'P 21/n'
_cod_database_code 7701561
_shelx_shelxl_version_number 2018/3
_shelx_space_group_comment
;
The symmetry employed for this shelxl refinement is uniquely defined
by the following loop, which should always be used as a source of
symmetry information in preference to the above space-group names.
They are only intended as comments.
;
_shelx_estimated_absorpt_t_min 0.899
_shelx_estimated_absorpt_t_max 0.931
_platon_squeeze_special_details
;
A solvent mask was calculated and 240 electrons were 
found in a volume of 1194\%A^3 in 2 voids. 
This is consistent with the presence of 
0.75[C3H7NO], 0.75[C3H7NO] per formula unit 
which account for 240 electrons.
;
_platon_squeeze_void_probe_radius 1.20
_olex2_submission_special_instructions 'No special instructions were received'

loop_
_space_group_symop_operation_xyz
'x, y, z'
'-x+1/2, y+1/2, -z+1/2'
'-x, -y, -z'
'x-1/2, -y-1/2, z-1/2'

loop_
_atom_site_label
_atom_site_type_symbol
_atom_site_fract_x
_atom_site_fract_y
_atom_site_fract_z
_atom_site_U_iso_or_equiv
_atom_site_adp_type
_atom_site_occupancy
_atom_site_site_symmetry_order
_atom_site_calc_flag
_atom_site_refinement_flags_posn
Co1 Co 0.31732(3) 0.69272(2) 0.15657(2) 0.02490(11) Uani 1 1 d .
Co2 Co 0.19817(3) 0.81574(2) 0.15614(2) 0.02413(11) Uani 1 1 d .
O1 O 0.23788(17) 0.64490(16) 0.10011(10) 0.0361(6) Uani 1 1 d .
O2 O 0.13752(18) 0.74513(15) 0.09952(11) 0.0369(6) Uani 1 1 d .
O3 O -0.12582(18) 0.73855(17) -0.28567(11) 0.0405(7) Uani 1 1 d .
O4 O -0.22377(18) 0.63575(16) -0.28571(10) 0.0394(7) Uani 1 1 d .
O5 O 0.23936(19) 0.64521(17) 0.21423(11) 0.0406(7) Uani 1 1 d .
O6 O 0.14114(19) 0.74753(17) 0.21371(11) 0.0408(7) Uani 1 1 d .
O7 O -0.12375(18) 0.73846(16) 0.59885(11) 0.0377(6) Uani 1 1 d .
O8 O -0.22422(16) 0.63847(15) 0.59793(10) 0.0333(6) Uani 1 1 d .
O9 O 0.0100(3) 0.52123(18) -0.09298(12) 0.0638(10) Uani 1 1 d .
O10 O -0.0015(2) 0.52417(18) 0.40116(11) 0.0555(9) Uani 1 1 d .
O11 O 0.5778(2) 0.3853(2) 0.03470(11) 0.0711(11) Uani 1 1 d .
O12 O 0.9050(3) 0.0964(3) 0.03470(13) 0.119(2) Uani 1 1 d .
N1 N 0.40459(19) 0.59840(17) 0.14587(11) 0.0320(7) Uani 1 1 d .
N2 N 0.5924(2) 0.4130(2) 0.12300(12) 0.0416(8) Uani 1 1 d D
H2 H 0.6226(19) 0.406(2) 0.1509(10) 0.028(9) Uiso 1 1 d D
N3 N 0.9237(2) 0.0981(2) 0.12373(12) 0.0434(9) Uani 1 1 d D
H3 H 0.908(3) 0.124(2) 0.1535(12) 0.061(13) Uiso 1 1 d D
N4 N 1.11064(19) -0.08859(17) 0.14621(11) 0.0312(7) Uani 1 1 d .
C1 C 0.1688(3) 0.6776(2) 0.08319(14) 0.0328(9) Uani 1 1 d .
C2 C 0.1221(3) 0.6350(2) 0.03799(14) 0.0323(8) Uani 1 1 d .
C3 C 0.1594(3) 0.5655(2) 0.01494(15) 0.0419(10) Uani 1 1 d .
H3A H 0.211391 0.542759 0.029599 0.050 Uiso 1 1 calc R
C4 C 0.1221(3) 0.5297(3) -0.02861(17) 0.0497(12) Uani 1 1 d .
H4 H 0.147928 0.482102 -0.044321 0.060 Uiso 1 1 calc R
C5 C 0.0464(3) 0.5629(3) -0.04979(16) 0.0464(11) Uani 1 1 d .
C6 C 0.0077(3) 0.6305(3) -0.02692(17) 0.0463(11) Uani 1 1 d .
H6 H -0.045113 0.652194 -0.041126 0.056 Uiso 1 1 calc R
C7 C 0.0460(3) 0.6668(3) 0.01691(16) 0.0398(10) Uani 1 1 d .
H7 H 0.019835 0.714161 0.032701 0.048 Uiso 1 1 calc R
C8 C -0.0326(3) 0.5644(2) -0.13274(16) 0.0451(11) Uani 1 1 d .
C9 C -0.0033(3) 0.6393(2) -0.15125(18) 0.0460(10) Uani 1 1 d .
H9 H 0.044279 0.666611 -0.134369 0.055 Uiso 1 1 calc R
C10 C -0.0443(3) 0.6747(2) -0.19516(16) 0.0414(10) Uani 1 1 d .
H10 H -0.023972 0.726200 -0.208574 0.050 Uiso 1 1 calc R
C11 C -0.1146(3) 0.6356(2) -0.21969(14) 0.0330(9) Uani 1 1 d .
C12 C -0.1446(3) 0.5612(2) -0.19841(15) 0.0397(10) Uani 1 1 d .
H12 H -0.194133 0.534838 -0.213714 0.048 Uiso 1 1 calc R
C13 C -0.1033(3) 0.5254(2) -0.15542(18) 0.0469(10) Uani 1 1 d .
H13 H -0.123537 0.474194 -0.141547 0.056 Uiso 1 1 calc R
C14 C -0.1580(3) 0.6730(2) -0.26724(15) 0.0318(9) Uani 1 1 d .
C15 C 0.1737(3) 0.6827(2) 0.23233(14) 0.0315(9) Uani 1 1 d .
C16 C 0.1300(3) 0.6442(2) 0.27949(14) 0.0321(8) Uani 1 1 d .
C17 C 0.1644(3) 0.5748(2) 0.30348(14) 0.0385(9) Uani 1 1 d .
H17 H 0.218092 0.552465 0.291042 0.046 Uiso 1 1 calc R
C18 C 0.1212(3) 0.5372(2) 0.34588(17) 0.0436(10) Uani 1 1 d .
H18 H 0.145349 0.489606 0.362561 0.052 Uiso 1 1 calc R
C19 C 0.0438(3) 0.5696(3) 0.36319(15) 0.0418(10) Uani 1 1 d .
C20 C 0.0081(3) 0.6399(2) 0.34039(18) 0.0450(10) Uani 1 1 d .
H20 H -0.045302 0.662241 0.353211 0.054 Uiso 1 1 calc R
C21 C 0.0518(3) 0.6769(2) 0.29862(16) 0.0396(10) Uani 1 1 d .
H21 H 0.028224 0.725332 0.282682 0.048 Uiso 1 1 calc R
C22 C -0.0383(3) 0.5641(2) 0.44430(15) 0.0422(10) Uani 1 1 d .
C23 C 0.0002(3) 0.6335(3) 0.46742(17) 0.0460(11) Uani 1 1 d .
H23 H 0.051772 0.656787 0.452701 0.055 Uiso 1 1 calc R
C24 C -0.0379(3) 0.6678(3) 0.51209(15) 0.0375(9) Uani 1 1 d .
H24 H -0.012967 0.715736 0.527879 0.045 Uiso 1 1 calc R
C25 C -0.1121(2) 0.6327(2) 0.53396(15) 0.0319(8) Uani 1 1 d .
C26 C -0.1489(3) 0.5636(2) 0.51045(15) 0.0390(9) Uani 1 1 d .
H26 H -0.199779 0.539463 0.525483 0.047 Uiso 1 1 calc R
C27 C -0.1121(3) 0.5293(2) 0.46505(15) 0.0410(10) Uani 1 1 d .
H27 H -0.137836 0.482290 0.448644 0.049 Uiso 1 1 calc R
C28 C -0.1560(3) 0.6732(2) 0.58069(14) 0.0290(8) Uani 1 1 d .
C29 C 0.4303(3) 0.5774(3) 0.09630(15) 0.0458(11) Uani 1 1 d .
H29 H 0.405162 0.606163 0.067102 0.055 Uiso 1 1 calc R
C30 C 0.4912(3) 0.5163(3) 0.08552(15) 0.0520(12) Uani 1 1 d .
H30 H 0.507083 0.503427 0.049927 0.062 Uiso 1 1 calc R
C31 C 0.5288(3) 0.4741(2) 0.12845(14) 0.0372(9) Uani 1 1 d .
C32 C 0.5025(3) 0.4963(3) 0.17903(15) 0.0422(10) Uani 1 1 d .
H32 H 0.527179 0.469575 0.209210 0.051 Uiso 1 1 calc R
C33 C 0.4410(3) 0.5567(2) 0.18560(14) 0.0382(9) Uani 1 1 d .
H33 H 0.423194 0.569666 0.220838 0.046 Uiso 1 1 calc R
C34 C 0.6136(3) 0.3718(2) 0.07747(15) 0.0406(10) Uani 1 1 d .
C35 C 0.6845(2) 0.3072(2) 0.08162(14) 0.0338(8) Uani 1 1 d .
C36 C 0.7181(2) 0.2777(2) 0.03435(14) 0.0346(8) Uani 1 1 d .
H36 H 0.695999 0.297850 0.001445 0.041 Uiso 1 1 calc R
C37 C 0.7829(2) 0.2198(2) 0.03469(15) 0.0357(8) Uani 1 1 d .
H37 H 0.806365 0.200560 0.001957 0.043 Uiso 1 1 calc R
C38 C 0.8149(3) 0.1885(2) 0.08252(15) 0.0369(9) Uani 1 1 d .
C39 C 0.7791(3) 0.2163(2) 0.13040(14) 0.0414(10) Uani 1 1 d .
H39 H 0.799399 0.194794 0.163389 0.050 Uiso 1 1 calc R
C40 C 0.7140(3) 0.2753(2) 0.12921(15) 0.0391(9) Uani 1 1 d .
H40 H 0.689203 0.294203 0.161661 0.047 Uiso 1 1 calc R
C41 C 0.8851(3) 0.1242(3) 0.07779(16) 0.0583(14) Uani 1 1 d .
C42 C 0.9874(3) 0.0366(2) 0.12872(15) 0.0381(9) Uani 1 1 d .
C43 C 1.0213(4) -0.0087(4) 0.08741(17) 0.092(2) Uani 1 1 d .
H43 H 1.002181 0.001114 0.051968 0.110 Uiso 1 1 calc R
C44 C 1.0834(4) -0.0688(3) 0.09772(16) 0.0734(18) Uani 1 1 d .
H44 H 1.107936 -0.097659 0.068358 0.088 Uiso 1 1 calc R
C45 C 1.0790(3) -0.0447(3) 0.18529(16) 0.0487(11) Uani 1 1 d .
H45 H 1.099202 -0.055935 0.220328 0.058 Uiso 1 1 calc R
C46 C 1.0173(3) 0.0175(3) 0.17841(16) 0.0496(12) Uani 1 1 d .
H46 H 0.995911 0.046889 0.208449 0.059 Uiso 1 1 calc R
O13 O 0.6909(2) 0.4230(2) 0.22212(12) 0.0635(9) Uani 1 1 d .
O14 O 0.5994(2) 0.66306(18) 0.26677(11) 0.0496(7) Uani 1 1 d .
O15 O 0.6676(4) 0.1657(4) 0.2466(2) 0.129(2) Uani 1 1 d .
N5 N 0.8091(3) 0.4564(3) 0.27252(17) 0.0664(11) Uani 1 1 d .
N6 N 0.6365(3) 0.6783(2) 0.18000(14) 0.0550(10) Uani 1 1 d .
N7 N 0.6027(3) 0.2167(3) 0.3207(2) 0.0732(12) Uani 1 1 d .
C47 C 0.7705(3) 0.4281(3) 0.22922(19) 0.0587(12) Uani 1 1 d .
H47 H 0.807225 0.410055 0.201044 0.070 Uiso 1 1 calc R
C48 C 0.9046(4) 0.4650(4) 0.2755(3) 0.098(2) Uani 1 1 d .
H48A H 0.930493 0.448618 0.241392 0.146 Uiso 1 1 calc GR
H48B H 0.927329 0.429442 0.303860 0.146 Uiso 1 1 calc GR
H48C H 0.919627 0.522820 0.283079 0.146 Uiso 1 1 calc GR
C49 C 0.7593(4) 0.4877(4) 0.3168(2) 0.0893(18) Uani 1 1 d .
H49A H 0.696769 0.480543 0.309622 0.134 Uiso 1 1 calc GR
H49B H 0.772116 0.546630 0.321786 0.134 Uiso 1 1 calc GR
H49C H 0.775093 0.457181 0.349124 0.134 Uiso 1 1 calc GR
C50 C 0.6376(3) 0.6405(3) 0.22716(19) 0.0578(12) Uani 1 1 d .
H50 H 0.671512 0.591419 0.229960 0.069 Uiso 1 1 calc R
C51 C 0.5912(4) 0.7526(4) 0.1716(3) 0.098(2) Uani 1 1 d .
H51A H 0.562628 0.751143 0.136715 0.148 Uiso 1 1 calc GR
H51B H 0.632434 0.799055 0.172833 0.148 Uiso 1 1 calc GR
H51C H 0.547026 0.759673 0.199458 0.148 Uiso 1 1 calc GR
C52 C 0.6845(4) 0.6442(5) 0.1345(2) 0.096(2) Uani 1 1 d .
H52A H 0.721472 0.687366 0.118885 0.144 Uiso 1 1 calc GR
H52B H 0.642923 0.624294 0.107654 0.144 Uiso 1 1 calc GR
H52C H 0.721201 0.598026 0.146428 0.144 Uiso 1 1 calc GR
C53 C 0.6477(5) 0.2249(6) 0.2772(3) 0.110(2) Uani 1 1 d .
H53 H 0.666952 0.278910 0.267770 0.131 Uiso 1 1 calc R
C54 C 0.5871(6) 0.2869(5) 0.3545(5) 0.156(4) Uani 1 1 d .
H54A H 0.628917 0.286427 0.384068 0.235 Uiso 1 1 calc GR
H54B H 0.527465 0.284128 0.368576 0.235 Uiso 1 1 calc GR
H54C H 0.594276 0.337922 0.333881 0.235 Uiso 1 1 calc GR
C55 C 0.5663(6) 0.1426(5) 0.3388(4) 0.138(3) Uani 1 1 d .
H55A H 0.503744 0.141705 0.330480 0.207 Uiso 1 1 calc GR
H55B H 0.574384 0.138322 0.377450 0.207 Uiso 1 1 calc GR
H55C H 0.595248 0.095894 0.321314 0.207 Uiso 1 1 calc GR

loop_
_atom_site_aniso_label
_atom_site_aniso_U_11
_atom_site_aniso_U_22
_atom_site_aniso_U_33
_atom_site_aniso_U_23
_atom_site_aniso_U_13
_atom_site_aniso_U_12
Co1 0.0268(2) 0.0266(2) 0.0213(2) -0.00223(19) 0.0007(2) 0.00970(17)
Co2 0.0254(2) 0.0250(2) 0.0220(2) 0.00118(18) 0.0001(2) 0.00728(17)
O1 0.0373(15) 0.0399(15) 0.0311(13) -0.0073(11) -0.0118(12) 0.0127(12)
O2 0.0412(15) 0.0347(15) 0.0349(15) -0.0081(11) -0.0092(12) 0.0078(12)
O3 0.0445(17) 0.0456(16) 0.0314(15) 0.0118(12) -0.0032(12) -0.0069(13)
O4 0.0434(17) 0.0416(15) 0.0331(14) 0.0002(12) -0.0086(13) 0.0002(13)
O5 0.0432(17) 0.0448(16) 0.0338(14) 0.0011(12) 0.0093(12) -0.0007(13)
O6 0.0446(17) 0.0433(16) 0.0344(15) 0.0086(12) 0.0059(13) -0.0004(13)
O7 0.0450(16) 0.0351(14) 0.0329(15) -0.0007(11) 0.0113(12) -0.0079(12)
O8 0.0354(15) 0.0343(14) 0.0301(13) -0.0048(11) 0.0087(11) -0.0050(12)
O9 0.107(3) 0.0343(16) 0.0500(19) 0.0026(13) -0.049(2) -0.0018(17)
O10 0.091(3) 0.0331(16) 0.0419(17) 0.0000(12) 0.0345(18) 0.0024(15)
O11 0.090(2) 0.091(2) 0.0322(16) -0.0161(16) -0.0201(17) 0.067(2)
O12 0.179(4) 0.148(4) 0.0294(17) -0.008(2) -0.008(2) 0.141(4)
N1 0.0380(16) 0.0327(15) 0.0252(16) -0.0036(12) -0.0002(13) 0.0153(13)
N2 0.052(2) 0.051(2) 0.0222(16) -0.0016(14) -0.0091(15) 0.0336(17)
N3 0.054(2) 0.048(2) 0.0285(17) -0.0013(15) -0.0002(15) 0.0328(17)
N4 0.0364(15) 0.0359(15) 0.0213(15) 0.0015(12) 0.0009(12) 0.0136(13)
C1 0.035(2) 0.038(2) 0.0258(19) 0.0014(15) -0.0021(17) 0.0038(18)
C2 0.041(2) 0.0315(18) 0.0241(18) 0.0008(15) -0.0094(16) 0.0035(17)
C3 0.054(3) 0.036(2) 0.036(2) 0.0009(16) -0.0139(19) 0.0055(18)
C4 0.075(3) 0.031(2) 0.042(2) -0.0049(18) -0.020(2) 0.012(2)
C5 0.071(3) 0.035(2) 0.033(2) -0.0001(17) -0.022(2) -0.007(2)
C6 0.051(3) 0.044(2) 0.044(2) 0.0043(19) -0.024(2) 0.002(2)
C7 0.041(2) 0.041(2) 0.037(2) -0.0010(18) -0.0110(19) 0.0084(18)
C8 0.069(3) 0.032(2) 0.035(2) -0.0035(17) -0.023(2) -0.003(2)
C9 0.055(3) 0.039(2) 0.043(2) -0.0043(19) -0.019(2) -0.0085(19)
C10 0.054(3) 0.033(2) 0.037(2) 0.0023(17) -0.0102(19) -0.0092(19)
C11 0.043(2) 0.033(2) 0.0227(18) -0.0036(15) -0.0031(16) -0.0009(17)
C12 0.051(3) 0.038(2) 0.0302(19) -0.0003(16) -0.0121(18) -0.0108(19)
C13 0.072(3) 0.034(2) 0.034(2) 0.007(2) -0.016(3) -0.0140(19)
C14 0.037(2) 0.035(2) 0.0233(18) 0.0014(15) 0.0033(16) 0.0048(17)
C15 0.033(2) 0.038(2) 0.0232(18) -0.0063(15) 0.0047(16) -0.0008(18)
C16 0.040(2) 0.0308(19) 0.0257(18) -0.0013(15) 0.0042(16) 0.0011(16)
C17 0.045(2) 0.041(2) 0.0293(19) -0.0012(16) 0.0087(17) 0.0116(18)
C18 0.064(3) 0.0356(19) 0.0316(19) 0.0046(19) 0.011(2) 0.0095(18)
C19 0.062(3) 0.038(2) 0.0260(19) 0.0043(16) 0.0151(18) 0.005(2)
C20 0.053(2) 0.043(2) 0.039(2) 0.004(2) 0.015(2) 0.0140(18)
C21 0.048(3) 0.038(2) 0.033(2) 0.0061(16) 0.0043(19) 0.0068(19)
C22 0.063(3) 0.036(2) 0.028(2) 0.0044(17) 0.0159(19) 0.008(2)
C23 0.053(3) 0.046(2) 0.039(2) 0.0017(18) 0.024(2) -0.010(2)
C24 0.039(2) 0.039(2) 0.035(2) -0.0039(17) 0.0099(18) -0.0017(17)
C25 0.038(2) 0.0300(18) 0.0277(19) 0.0046(15) 0.0005(17) -0.0006(16)
C26 0.052(3) 0.036(2) 0.0299(19) -0.0014(16) 0.0116(18) -0.0061(18)
C27 0.059(3) 0.036(2) 0.0285(19) -0.0006(16) 0.0087(19) -0.007(2)
C28 0.037(2) 0.0281(18) 0.0219(17) 0.0023(14) 0.0012(16) -0.0051(16)
C29 0.061(3) 0.053(2) 0.0240(19) -0.0035(17) -0.0022(18) 0.035(2)
C30 0.075(3) 0.061(3) 0.0204(19) 0.0027(18) 0.003(2) 0.045(2)
C31 0.044(2) 0.041(2) 0.0265(19) -0.0043(16) -0.0058(17) 0.0211(18)
C32 0.054(2) 0.046(2) 0.0268(19) -0.0042(16) -0.0065(18) 0.0265(19)
C33 0.050(2) 0.046(2) 0.0187(17) -0.0015(15) -0.0015(17) 0.0180(18)
C34 0.045(2) 0.047(2) 0.030(2) -0.0019(17) -0.0020(17) 0.0260(19)
C35 0.034(2) 0.037(2) 0.0307(19) 0.0003(14) -0.0041(16) 0.0143(16)
C36 0.044(2) 0.0336(19) 0.0260(18) -0.0007(16) -0.0038(16) 0.0164(17)
C37 0.045(2) 0.0352(19) 0.0274(18) -0.0001(16) 0.0008(17) 0.0170(17)
C38 0.044(2) 0.038(2) 0.0289(19) 0.0007(15) -0.0034(17) 0.0180(18)
C39 0.061(3) 0.042(2) 0.0211(18) 0.0001(16) -0.0002(18) 0.026(2)
C40 0.045(2) 0.044(2) 0.0282(19) -0.0034(17) 0.0012(17) 0.0201(18)
C41 0.079(3) 0.066(3) 0.030(2) 0.003(2) 0.001(2) 0.050(3)
C42 0.046(2) 0.037(2) 0.031(2) 0.0019(16) -0.0005(18) 0.0221(18)
C43 0.137(5) 0.116(5) 0.022(2) 0.000(2) -0.003(3) 0.102(4)
C44 0.104(4) 0.092(4) 0.024(2) 0.003(2) 0.006(2) 0.080(3)
C45 0.058(3) 0.056(3) 0.032(2) -0.0095(19) -0.013(2) 0.031(2)
C46 0.064(3) 0.057(3) 0.028(2) -0.0102(18) -0.006(2) 0.035(2)
O13 0.067(2) 0.066(2) 0.0572(19) -0.0124(15) -0.0191(16) 0.0212(17)
O14 0.0566(19) 0.0571(18) 0.0351(15) 0.0044(13) 0.0006(14) -0.0121(15)
O15 0.089(4) 0.199(6) 0.099(4) -0.026(4) 0.007(3) -0.014(4)
N5 0.072(3) 0.061(2) 0.066(3) -0.016(2) -0.017(2) 0.008(2)
N6 0.057(2) 0.068(3) 0.0398(18) 0.0092(17) -0.0006(18) -0.0127(19)
N7 0.066(3) 0.072(3) 0.081(3) 0.017(2) 0.007(2) -0.003(2)
C47 0.068(3) 0.054(3) 0.055(3) -0.010(2) -0.010(2) 0.015(2)
C48 0.085(5) 0.089(4) 0.119(5) -0.015(4) -0.027(4) -0.005(4)
C49 0.109(5) 0.096(4) 0.063(3) -0.031(3) -0.014(3) 0.015(4)
C50 0.065(3) 0.050(3) 0.058(3) 0.003(2) -0.012(3) -0.011(2)
C51 0.079(4) 0.110(5) 0.107(6) 0.050(4) 0.010(4) 0.013(4)
C52 0.102(5) 0.121(5) 0.066(3) -0.024(4) 0.023(3) -0.029(4)
C53 0.079(5) 0.152(8) 0.097(5) 0.041(5) -0.005(4) -0.007(5)
C54 0.126(7) 0.087(5) 0.256(12) -0.030(7) 0.049(8) 0.015(5)
C55 0.142(7) 0.114(6) 0.157(8) 0.049(6) 0.032(7) -0.034(5)

loop_
_atom_type_symbol
_atom_type_description
_atom_type_scat_dispersion_real
_atom_type_scat_dispersion_imag
_atom_type_scat_source
C C 0.0033 0.0016 'International Tables Vol C Tables 4.2.6.8 and 6.1.1.4'
H H 0.0000 0.0000 'International Tables Vol C Tables 4.2.6.8 and 6.1.1.4'
N N 0.0061 0.0033 'International Tables Vol C Tables 4.2.6.8 and 6.1.1.4'
O O 0.0106 0.0060 'International Tables Vol C Tables 4.2.6.8 and 6.1.1.4'
Co Co 0.3494 0.9721 'International Tables Vol C Tables 4.2.6.8 and 6.1.1.4'

loop_
_geom_angle_atom_site_label_1
_geom_angle_atom_site_label_2
_geom_angle_atom_site_label_3
_geom_angle
_geom_angle_site_symmetry_1
_geom_angle_site_symmetry_3
O1 Co1 Co2 82.68(7) . .
O1 Co1 O3 166.24(11) . 4_676
O1 Co1 O5 90.16(10) . .
O1 Co1 O7 88.58(11) . 4_675
O1 Co1 N1 90.88(11) . .
O3 Co1 Co2 83.61(8) 4_676 .
O3 Co1 O5 87.03(12) 4_676 .
O3 Co1 O7 91.20(10) 4_676 4_675
O3 Co1 N1 102.88(11) 4_676 .
O5 Co1 Co2 83.32(8) . .
O5 Co1 O7 167.27(11) . 4_675
O5 Co1 N1 101.34(12) . .
O7 Co1 Co2 83.96(7) 4_675 .
O7 Co1 N1 91.35(11) 4_675 .
N1 Co1 Co2 172.11(8) . .
O2 Co2 Co1 84.15(7) . .
O2 Co2 N4 92.27(11) . 1_465
O4 Co2 Co1 83.39(8) 4_676 .
O4 Co2 O2 167.44(11) 4_676 .
O4 Co2 N4 100.29(11) 4_676 1_465
O6 Co2 Co1 83.54(8) . .
O6 Co2 O2 89.87(10) . .
O6 Co2 O4 87.12(11) . 4_676
O6 Co2 O8 166.35(11) . 4_675
O6 Co2 N4 102.42(12) . 1_465
O8 Co2 Co1 82.82(7) 4_675 .
O8 Co2 O2 88.13(11) 4_675 .
O8 Co2 O4 91.92(10) 4_675 4_676
O8 Co2 N4 91.16(11) 4_675 1_465
N4 Co2 Co1 173.08(8) 1_465 .
C1 O1 Co1 125.6(2) . .
C1 O2 Co2 122.5(2) . .
C14 O3 Co1 124.0(3) . 4_575
C14 O4 Co2 123.1(2) . 4_575
C15 O5 Co1 123.1(2) . .
C15 O6 Co2 123.6(3) . .
C28 O7 Co1 123.0(2) . 4_576
C28 O8 Co2 124.8(2) . 4_576
C8 O9 C5 120.5(3) . .
C22 O10 C19 119.7(3) . .
C29 N1 Co1 120.0(2) . .
C33 N1 Co1 123.6(2) . .
C33 N1 C29 116.3(3) . .
C31 N2 H2 113(2) . .
C34 N2 H2 120(2) . .
C34 N2 C31 126.5(3) . .
C41 N3 H3 117(3) . .
C41 N3 C42 126.7(3) . .
C42 N3 H3 117(3) . .
C44 N4 Co2 119.7(2) . 1_645
C45 N4 Co2 123.9(2) . 1_645
C45 N4 C44 116.4(3) . .
O1 C1 O2 125.0(4) . .
O1 C1 C2 117.5(3) . .
O2 C1 C2 117.4(3) . .
C3 C2 C1 119.3(3) . .
C7 C2 C1 121.2(3) . .
C7 C2 C3 119.3(4) . .
C2 C3 H3A 119.8 . .
C4 C3 C2 120.5(4) . .
C4 C3 H3A 119.8 . .
C3 C4 H4 120.2 . .
C3 C4 C5 119.6(4) . .
C5 C4 H4 120.2 . .
C4 C5 O9 116.5(4) . .
C6 C5 O9 122.6(4) . .
C6 C5 C4 120.7(4) . .
C5 C6 H6 120.3 . .
C5 C6 C7 119.4(4) . .
C7 C6 H6 120.3 . .
C2 C7 C6 120.5(4) . .
C2 C7 H7 119.8 . .
C6 C7 H7 119.8 . .
C9 C8 O9 122.4(4) . .
C9 C8 C13 121.4(4) . .
C13 C8 O9 116.1(4) . .
C8 C9 H9 120.5 . .
C8 C9 C10 118.9(4) . .
C10 C9 H9 120.5 . .
C9 C10 H10 119.6 . .
C11 C10 C9 120.9(4) . .
C11 C10 H10 119.6 . .
C10 C11 C12 118.4(4) . .
C10 C11 C14 120.9(3) . .
C12 C11 C14 120.6(3) . .
C11 C12 H12 119.6 . .
C13 C12 C11 120.8(4) . .
C13 C12 H12 119.6 . .
C8 C13 C12 119.6(4) . .
C8 C13 H13 120.2 . .
C12 C13 H13 120.2 . .
O3 C14 O4 125.4(4) . .
O3 C14 C11 117.5(3) . .
O4 C14 C11 117.1(3) . .
O5 C15 C16 116.3(3) . .
O6 C15 O5 125.9(4) . .
O6 C15 C16 117.8(3) . .
C17 C16 C15 121.0(3) . .
C17 C16 C21 119.1(4) . .
C21 C16 C15 119.9(3) . .
C16 C17 H17 119.7 . .
C16 C17 C18 120.5(4) . .
C18 C17 H17 119.7 . .
C17 C18 H18 120.4 . .
C19 C18 C17 119.2(4) . .
C19 C18 H18 120.4 . .
C18 C19 O10 116.7(4) . .
C18 C19 C20 121.6(4) . .
C20 C19 O10 121.4(4) . .
C19 C20 H20 120.7 . .
C21 C20 C19 118.6(4) . .
C21 C20 H20 120.7 . .
C16 C21 H21 119.5 . .
C20 C21 C16 120.9(4) . .
C20 C21 H21 119.5 . .
O10 C22 C23 122.0(4) . .
C27 C22 O10 116.4(4) . .
C27 C22 C23 121.4(4) . .
C22 C23 H23 120.5 . .
C24 C23 C22 118.9(4) . .
C24 C23 H23 120.5 . .
C23 C24 H24 119.8 . .
C23 C24 C25 120.3(4) . .
C25 C24 H24 119.8 . .
C24 C25 C28 120.0(3) . .
C26 C25 C24 119.7(4) . .
C26 C25 C28 120.2(3) . .
C25 C26 H26 119.7 . .
C25 C26 C27 120.5(4) . .
C27 C26 H26 119.7 . .
C22 C27 C26 119.1(4) . .
C22 C27 H27 120.5 . .
C26 C27 H27 120.5 . .
O7 C28 O8 125.2(3) . .
O7 C28 C25 118.4(3) . .
O8 C28 C25 116.4(3) . .
N1 C29 H29 118.1 . .
N1 C29 C30 123.9(3) . .
C30 C29 H29 118.1 . .
C29 C30 H30 120.9 . .
C29 C30 C31 118.2(3) . .
C31 C30 H30 120.9 . .
N2 C31 C30 123.8(3) . .
C32 C31 N2 118.6(3) . .
C32 C31 C30 117.6(3) . .
C31 C32 H32 120.1 . .
C33 C32 C31 119.9(3) . .
C33 C32 H32 120.1 . .
N1 C33 C32 124.1(3) . .
N1 C33 H33 117.9 . .
C32 C33 H33 117.9 . .
O11 C34 N2 122.9(3) . .
O11 C34 C35 120.3(3) . .
N2 C34 C35 116.8(3) . .
C36 C35 C34 116.6(3) . .
C40 C35 C34 123.7(3) . .
C40 C35 C36 119.7(3) . .
C35 C36 H36 119.9 . .
C37 C36 C35 120.2(4) . .
C37 C36 H36 119.9 . .
C36 C37 H37 119.6 . .
C36 C37 C38 120.7(4) . .
C38 C37 H37 119.6 . .
C37 C38 C39 119.2(3) . .
C37 C38 C41 115.8(3) . .
C39 C38 C41 124.9(3) . .
C38 C39 H39 120.4 . .
C40 C39 C38 119.2(4) . .
C40 C39 H39 120.4 . .
C35 C40 C39 120.9(4) . .
C35 C40 H40 119.5 . .
C39 C40 H40 119.5 . .
O12 C41 N3 122.1(4) . .
O12 C41 C38 120.6(4) . .
N3 C41 C38 117.2(3) . .
C43 C42 N3 125.1(3) . .
C46 C42 N3 118.5(3) . .
C46 C42 C43 116.4(3) . .
C42 C43 H43 120.2 . .
C42 C43 C44 119.5(4) . .
C44 C43 H43 120.2 . .
N4 C44 C43 123.8(4) . .
N4 C44 H44 118.1 . .
C43 C44 H44 118.1 . .
N4 C45 H45 118.3 . .
N4 C45 C46 123.5(4) . .
C46 C45 H45 118.3 . .
C42 C46 C45 120.3(4) . .
C42 C46 H46 119.8 . .
C45 C46 H46 119.8 . .
C47 N5 C48 121.2(5) . .
C47 N5 C49 121.5(5) . .
C49 N5 C48 117.0(5) . .
C50 N6 C51 122.1(5) . .
C50 N6 C52 121.0(5) . .
C51 N6 C52 116.9(5) . .
C53 N7 C54 120.3(7) . .
C53 N7 C55 125.0(7) . .
C55 N7 C54 114.7(6) . .
O13 C47 N5 125.7(5) . .
O13 C47 H47 117.1 . .
N5 C47 H47 117.1 . .
N5 C48 H48A 109.5 . .
N5 C48 H48B 109.5 . .
N5 C48 H48C 109.5 . .
H48A C48 H48B 109.5 . .
H48A C48 H48C 109.5 . .
H48B C48 H48C 109.5 . .
N5 C49 H49A 109.5 . .
N5 C49 H49B 109.5 . .
N5 C49 H49C 109.5 . .
H49A C49 H49B 109.5 . .
H49A C49 H49C 109.5 . .
H49B C49 H49C 109.5 . .
O14 C50 N6 125.9(5) . .
O14 C50 H50 117.0 . .
N6 C50 H50 117.0 . .
N6 C51 H51A 109.5 . .
N6 C51 H51B 109.5 . .
N6 C51 H51C 109.5 . .
H51A C51 H51B 109.5 . .
H51A C51 H51C 109.5 . .
H51B C51 H51C 109.5 . .
N6 C52 H52A 109.5 . .
N6 C52 H52B 109.5 . .
N6 C52 H52C 109.5 . .
H52A C52 H52B 109.5 . .
H52A C52 H52C 109.5 . .
H52B C52 H52C 109.5 . .
O15 C53 N7 124.2(8) . .
O15 C53 H53 117.9 . .
N7 C53 H53 117.9 . .
N7 C54 H54A 109.5 . .
N7 C54 H54B 109.5 . .
N7 C54 H54C 109.5 . .
H54A C54 H54B 109.5 . .
H54A C54 H54C 109.5 . .
H54B C54 H54C 109.5 . .
N7 C55 H55A 109.5 . .
N7 C55 H55B 109.5 . .
N7 C55 H55C 109.5 . .
H55A C55 H55B 109.5 . .
H55A C55 H55C 109.5 . .
H55B C55 H55C 109.5 . .

loop_
_geom_bond_atom_site_label_1
_geom_bond_atom_site_label_2
_geom_bond_distance
_geom_bond_site_symmetry_2
Co1 Co2 2.6967(5) .
Co1 O1 2.020(2) .
Co1 O3 2.023(3) 4_676
Co1 O5 2.028(3) .
Co1 O7 2.038(3) 4_675
Co1 N1 2.044(3) .
Co2 O2 2.045(3) .
Co2 O4 2.042(3) 4_676
Co2 O6 2.017(3) .
Co2 O8 2.024(2) 4_675
Co2 N4 2.060(3) 1_465
O1 C1 1.255(4) .
O2 C1 1.260(4) .
O3 C14 1.256(4) .
O4 C14 1.261(5) .
O5 C15 1.258(5) .
O6 C15 1.250(4) .
O7 C28 1.250(4) .
O8 C28 1.262(4) .
O9 C5 1.392(5) .
O9 C8 1.381(5) .
O10 C19 1.389(5) .
O10 C22 1.382(5) .
O11 C34 1.225(5) .
O12 C41 1.212(5) .
N1 C29 1.350(4) .
N1 C33 1.326(4) .
N2 H2 0.847(18) .
N2 C31 1.393(5) .
N2 C34 1.362(5) .
N3 H3 0.890(19) .
N3 C41 1.363(5) .
N3 C42 1.396(5) .
N4 C44 1.326(5) .
N4 C45 1.304(5) .
C1 C2 1.507(5) .
C2 C3 1.386(5) .
C2 C7 1.378(5) .
C3 H3A 0.9500 .
C3 C4 1.363(6) .
C4 H4 0.9500 .
C4 C5 1.382(6) .
C5 C6 1.369(6) .
C6 H6 0.9500 .
C6 C7 1.378(6) .
C7 H7 0.9500 .
C8 C9 1.372(6) .
C8 C13 1.375(6) .
C9 H9 0.9500 .
C9 C10 1.391(6) .
C10 H10 0.9500 .
C10 C11 1.391(6) .
C11 C12 1.393(5) .
C11 C14 1.493(5) .
C12 H12 0.9500 .
C12 C13 1.378(6) .
C13 H13 0.9500 .
C15 C16 1.497(5) .
C16 C17 1.376(5) .
C16 C21 1.394(6) .
C17 H17 0.9500 .
C17 C18 1.394(6) .
C18 H18 0.9500 .
C18 C19 1.367(6) .
C19 C20 1.383(6) .
C20 H20 0.9500 .
C20 C21 1.381(6) .
C21 H21 0.9500 .
C22 C23 1.391(6) .
C22 C27 1.365(6) .
C23 H23 0.9500 .
C23 C24 1.381(5) .
C24 H24 0.9500 .
C24 C25 1.383(5) .
C25 C26 1.382(5) .
C25 C28 1.503(5) .
C26 H26 0.9500 .
C26 C27 1.388(5) .
C27 H27 0.9500 .
C29 H29 0.9500 .
C29 C30 1.383(5) .
C30 H30 0.9500 .
C30 C31 1.399(5) .
C31 C32 1.380(5) .
C32 H32 0.9500 .
C32 C33 1.366(5) .
C33 H33 0.9500 .
C34 C35 1.509(5) .
C35 C36 1.379(5) .
C35 C40 1.378(5) .
C36 H36 0.9500 .
C36 C37 1.363(4) .
C37 H37 0.9500 .
C37 C38 1.393(5) .
C38 C39 1.396(5) .
C38 C41 1.497(5) .
C39 H39 0.9500 .
C39 C40 1.379(5) .
C40 H40 0.9500 .
C42 C43 1.372(6) .
C42 C46 1.365(5) .
C43 H43 0.9500 .
C43 C44 1.383(6) .
C44 H44 0.9500 .
C45 H45 0.9500 .
C45 C46 1.389(5) .
C46 H46 0.9500 .
O13 C47 1.233(6) .
O14 C50 1.211(5) .
O15 C53 1.264(10) .
N5 C47 1.319(6) .
N5 C48 1.470(7) .
N5 C49 1.440(7) .
N6 C50 1.333(6) .
N6 C51 1.402(7) .
N6 C52 1.467(6) .
N7 C53 1.300(8) .
N7 C54 1.435(9) .
N7 C55 1.396(8) .
C47 H47 0.9500 .
C48 H48A 0.9800 .
C48 H48B 0.9800 .
C48 H48C 0.9800 .
C49 H49A 0.9800 .
C49 H49B 0.9800 .
C49 H49C 0.9800 .
C50 H50 0.9500 .
C51 H51A 0.9800 .
C51 H51B 0.9800 .
C51 H51C 0.9800 .
C52 H52A 0.9800 .
C52 H52B 0.9800 .
C52 H52C 0.9800 .
C53 H53 0.9500 .
C54 H54A 0.9800 .
C54 H54B 0.9800 .
C54 H54C 0.9800 .
C55 H55A 0.9800 .
C55 H55B 0.9800 .
C55 H55C 0.9800 .

loop_
_geom_torsion_atom_site_label_1
_geom_torsion_atom_site_label_2
_geom_torsion_atom_site_label_3
_geom_torsion_atom_site_label_4
_geom_torsion
_geom_torsion_site_symmetry_1
Co1 O1 C1 O2 -1.2(6) .
Co1 O1 C1 C2 175.6(2) .
Co1 O3 C14 O4 8.6(5) 4_575
Co1 O3 C14 C11 -171.8(2) 4_575
Co1 O5 C15 O6 9.4(5) .
Co1 O5 C15 C16 -172.4(2) .
Co1 O7 C28 O8 -5.6(5) 4_576
Co1 O7 C28 C25 173.2(2) 4_576
Co1 N1 C29 C30 177.7(4) .
Co1 N1 C33 C32 -176.7(3) .
Co2 O2 C1 O1 2.0(5) .
Co2 O2 C1 C2 -174.8(2) .
Co2 O4 C14 O3 -8.9(5) 4_575
Co2 O4 C14 C11 171.5(2) 4_575
Co2 O6 C15 O5 -9.3(5) .
Co2 O6 C15 C16 172.5(2) .
Co2 O8 C28 O7 4.1(5) 4_576
Co2 O8 C28 C25 -174.7(2) 4_576
Co2 N4 C44 C43 176.3(6) 1_645
Co2 N4 C45 C46 -177.3(4) 1_645
O1 C1 C2 C3 -4.0(5) .
O1 C1 C2 C7 -179.8(4) .
O2 C1 C2 C3 173.0(4) .
O2 C1 C2 C7 -2.8(6) .
O5 C15 C16 C17 4.5(5) .
O5 C15 C16 C21 -173.4(3) .
O6 C15 C16 C17 -177.2(4) .
O6 C15 C16 C21 4.9(5) .
O9 C5 C6 C7 177.8(4) .
O9 C8 C9 C10 173.2(4) .
O9 C8 C13 C12 -174.4(4) .
O10 C19 C20 C21 -172.6(4) .
O10 C22 C23 C24 -176.8(4) .
O10 C22 C27 C26 176.0(4) .
O11 C34 C35 C36 12.7(6) .
O11 C34 C35 C40 -165.0(4) .
N1 C29 C30 C31 -0.4(8) .
N2 C31 C32 C33 179.3(4) .
N2 C34 C35 C36 -167.3(4) .
N2 C34 C35 C40 15.0(6) .
N3 C42 C43 C44 -179.1(6) .
N3 C42 C46 C45 178.4(4) .
N4 C45 C46 C42 -1.0(8) .
C1 C2 C3 C4 -174.9(4) .
C1 C2 C7 C6 175.2(4) .
C2 C3 C4 C5 -0.1(7) .
C3 C2 C7 C6 -0.6(6) .
C3 C4 C5 O9 -177.6(4) .
C3 C4 C5 C6 -1.2(7) .
C4 C5 C6 C7 1.6(7) .
C5 O9 C8 C9 39.0(7) .
C5 O9 C8 C13 -145.1(5) .
C5 C6 C7 C2 -0.7(7) .
C7 C2 C3 C4 1.0(6) .
C8 O9 C5 C4 -146.4(5) .
C8 O9 C5 C6 37.3(7) .
C8 C9 C10 C11 0.8(7) .
C9 C8 C13 C12 1.5(7) .
C9 C10 C11 C12 1.7(6) .
C9 C10 C11 C14 -179.2(4) .
C10 C11 C12 C13 -2.6(6) .
C10 C11 C14 O3 3.5(6) .
C10 C11 C14 O4 -176.9(4) .
C11 C12 C13 C8 1.1(7) .
C12 C11 C14 O3 -177.4(4) .
C12 C11 C14 O4 2.2(5) .
C13 C8 C9 C10 -2.4(7) .
C14 C11 C12 C13 178.2(4) .
C15 C16 C17 C18 -177.1(4) .
C15 C16 C21 C20 176.8(4) .
C16 C17 C18 C19 0.5(6) .
C17 C16 C21 C20 -1.2(6) .
C17 C18 C19 O10 172.6(4) .
C17 C18 C19 C20 -1.4(7) .
C18 C19 C20 C21 1.0(7) .
C19 O10 C22 C23 -33.7(6) .
C19 O10 C22 C27 149.8(4) .
C19 C20 C21 C16 0.3(7) .
C21 C16 C17 C18 0.8(6) .
C22 O10 C19 C18 136.2(4) .
C22 O10 C19 C20 -49.8(6) .
C22 C23 C24 C25 1.2(6) .
C23 C22 C27 C26 -0.5(7) .
C23 C24 C25 C26 -0.9(6) .
C23 C24 C25 C28 -176.5(4) .
C24 C25 C26 C27 -0.1(6) .
C24 C25 C28 O7 -0.1(5) .
C24 C25 C28 O8 178.8(3) .
C25 C26 C27 C22 0.8(6) .
C26 C25 C28 O7 -175.7(4) .
C26 C25 C28 O8 3.2(5) .
C27 C22 C23 C24 -0.5(7) .
C28 C25 C26 C27 175.5(4) .
C29 N1 C33 C32 1.1(6) .
C29 C30 C31 N2 -178.3(4) .
C29 C30 C31 C32 0.0(7) .
C30 C31 C32 C33 0.9(7) .
C31 N2 C34 O11 0.6(8) .
C31 N2 C34 C35 -179.4(4) .
C31 C32 C33 N1 -1.5(7) .
C33 N1 C29 C30 -0.2(6) .
C34 N2 C31 C30 -15.8(7) .
C34 N2 C31 C32 165.9(4) .
C34 C35 C36 C37 179.4(3) .
C34 C35 C40 C39 -180.0(4) .
C35 C36 C37 C38 1.2(5) .
C36 C35 C40 C39 2.4(6) .
C36 C37 C38 C39 0.9(6) .
C36 C37 C38 C41 179.1(4) .
C37 C38 C39 C40 -1.3(6) .
C37 C38 C41 O12 -7.1(8) .
C37 C38 C41 N3 173.9(4) .
C38 C39 C40 C35 -0.4(6) .
C39 C38 C41 O12 171.0(6) .
C39 C38 C41 N3 -8.0(7) .
C40 C35 C36 C37 -2.8(6) .
C41 N3 C42 C43 -0.6(8) .
C41 N3 C42 C46 -178.6(5) .
C41 C38 C39 C40 -179.3(4) .
C42 N3 C41 O12 -2.0(9) .
C42 N3 C41 C38 177.1(4) .
C42 C43 C44 N4 2.9(11) .
C43 C42 C46 C45 0.2(8) .
C44 N4 C45 C46 2.6(7) .
C45 N4 C44 C43 -3.6(9) .
C46 C42 C43 C44 -1.1(10) .
C48 N5 C47 O13 -175.9(5) .
C49 N5 C47 O13 -2.0(8) .
C51 N6 C50 O14 2.2(8) .
C52 N6 C50 O14 -179.0(5) .
C54 N7 C53 O15 176.8(8) .
C55 N7 C53 O15 -3.2(11) .

loop_
_platon_squeeze_void_nr
_platon_squeeze_void_average_x
_platon_squeeze_void_average_y
_platon_squeeze_void_average_z
_platon_squeeze_void_volume
_platon_squeeze_void_count_electrons
_platon_squeeze_void_content
1 0.250 0.251 1.050 299 60 '3/4 DMF'
2 0.250 0.751 0.450 298 60 '3/4 DMF'
3 0.750 0.249 0.550 299 60 '3/4 DMF'
4 0.750 0.749 0.950 298 60 '3/4 DMF'

loop_
_twin_individual_id
_twin_individual_mass_fraction_refined
1 0.6404(11)
2 0.3596(11)
